data_7247862
loop_
_publ_author_name
'Tichotov&#xe1;, Mark&#xe9;ta Christou'
'Tu&#x10d;kov&#xe1;, Lucie'
'Kocek, Hugo'
'R&#x16f;&#x17e;i&#x10d;ka, Ale&#x161;'
'Straka, Michal'
'Proch&#xe1;zkov&#xe1;, Eli&#x161;ka'

_publ_section_title
;
 Exploring the impact of alignment media on RDC analysis of
 phosphorus-containing compounds: a molecular docking approach.
;
_journal_issue 3
_journal_name_full 'Physical chemistry chemical physics : PCCP'
_journal_page_first 2016
_journal_page_last 2024
_journal_paper_doi 10.1039/d3cp04099b
_journal_volume 26
_journal_year 2024
_chemical_absolute_configuration rmad
_chemical_formula_moiety 'C16 H21 O3 P'
_chemical_formula_sum 'C16 H21 O3 P'
_chemical_formula_weight 292.30
_space_group_crystal_system monoclinic
_space_group_IT_number 4
_space_group_name_Hall 'P 2yb'
_space_group_name_H-M_alt 'P 1 21 1'
_atom_sites_solution_hydrogens geom
_audit_creation_method SHELXL-2019/1
_audit_update_record
;
2023-08-11 deposited with the CCDC.	2023-12-12 downloaded from the CCDC.
;
_cell_angle_alpha 90
_cell_angle_beta 114.7230(10)
_cell_angle_gamma 90
_cell_formula_units_Z 2
_cell_length_a 10.2826(3)
_cell_length_b 6.9016(2)
_cell_length_c 11.6832(3)
_cell_measurement_reflns_used 13391
_cell_measurement_temperature 150(2)
_cell_measurement_theta_max 27.5
_cell_measurement_theta_min 1
_cell_volume 753.12(4)
_computing_cell_refinement 'APEX4 v2021.4-1 (Bruker AXS)'
_computing_data_collection 'Bruker Instrument Service vV6.2.3'
_computing_data_reduction 'SAINT V8.40B (Bruker AXS Inc., 2019)'
_computing_molecular_graphics 'Bruker SHELXTL'
_computing_publication_material 'Bruker SHELXTL'
_computing_structure_refinement 'SHELXL-2019/1 (Sheldrick, 2019)'
_computing_structure_solution 'SHELXT 2018/2 (Sheldrick, 2014)'
_diffrn_ambient_temperature 150(2)
_diffrn_detector_area_resol_mean 10.4167
_diffrn_measured_fraction_theta_full 0.947
_diffrn_measured_fraction_theta_max 0.949
_diffrn_measurement_device_type 'Bruker D8 - Venture'
_diffrn_measurement_method '\f and \w scans to fill the Ewald sphere'
_diffrn_radiation_type MoK\a
_diffrn_radiation_wavelength 0.71073
_diffrn_reflns_av_R_equivalents 0.0263
_diffrn_reflns_av_unetI/netI 0.0212
_diffrn_reflns_Laue_measured_fraction_full 0.947
_diffrn_reflns_Laue_measured_fraction_max 0.949
_diffrn_reflns_limit_h_max 12
_diffrn_reflns_limit_h_min -12
_diffrn_reflns_limit_k_max 8
_diffrn_reflns_limit_k_min -8
_diffrn_reflns_limit_l_max 14
_diffrn_reflns_limit_l_min -14
_diffrn_reflns_number 13391
_diffrn_reflns_point_group_measured_fraction_full 0.938
_diffrn_reflns_point_group_measured_fraction_max 0.941
_diffrn_reflns_theta_full 25.242
_diffrn_reflns_theta_max 25.674
_diffrn_reflns_theta_min 1.919
_diffrn_source 'sealed X-ray tube'
_exptl_absorpt_coefficient_mu 0.187
_exptl_absorpt_correction_T_max 0.7456
_exptl_absorpt_correction_T_min 0.6959
_exptl_absorpt_correction_type multi-scan
_exptl_absorpt_process_details
;
SADABS-2016/2 - Bruker AXS area detector
scaling and absorption correction
;
_exptl_crystal_colour colourless
_exptl_crystal_density_diffrn 1.289
_exptl_crystal_description block
_exptl_crystal_F_000 312
_exptl_crystal_size_max 0.555
_exptl_crystal_size_mid 0.509
_exptl_crystal_size_min 0.322
_refine_diff_density_max 0.385
_refine_diff_density_min -0.245
_refine_diff_density_rms 0.038
_refine_ls_abs_structure_details
;
 Flack x determined using 1180 quotients [(I+)-(I-)]/[(I+)+(I-)]
 (Parsons, Flack and Wagner, Acta Cryst. B69 (2013) 249-259).
;
_refine_ls_abs_structure_Flack -0.03(2)
_refine_ls_extinction_method none
_refine_ls_goodness_of_fit_ref 1.065
_refine_ls_hydrogen_treatment constr
_refine_ls_matrix_type full
_refine_ls_number_parameters 149
_refine_ls_number_reflns 2698
_refine_ls_number_restraints 1
_refine_ls_restrained_S_all 1.065
_refine_ls_R_factor_all 0.0333
_refine_ls_R_factor_gt 0.0329
_refine_ls_shift/su_max 0.000
_refine_ls_shift/su_mean 0.000
_refine_ls_structure_factor_coef Fsqd
_refine_ls_weighting_details 'w=1/[\s^2^(Fo^2^)+(0.0409P)^2^+0.2613P] where P=(Fo^2^+2Fc^2^)/3'
_refine_ls_weighting_scheme calc
_refine_ls_wR_factor_gt 0.0844
_refine_ls_wR_factor_ref 0.0848
_reflns_Friedel_coverage 0.821
_reflns_Friedel_fraction_full 0.928
_reflns_Friedel_fraction_max 0.932
_reflns_number_gt 2664
_reflns_number_total 2698
_reflns_threshold_expression 'I > 2\s(I)'
_cod_data_source_file d3cp04099b2.cif
_cod_data_source_block ar240419P1
_cod_depositor_comments 'Adding full bibliography for 7247861--7247864.cif.'
_cod_original_sg_symbol_H-M 'P 21'
_cod_database_code 7247862
_shelx_shelxl_version_number 2019/1
_shelx_space_group_comment
;
The symmetry employed for this shelxl refinement is uniquely defined
by the following loop, which should always be used as a source of
symmetry information in preference to the above space-group names.
They are only intended as comments.
;
_exptl_absorpt_special_details
;
The ratio of minimum to maximum
apparent transmission was 0.933
;

loop_
_space_group_symop_operation_xyz
'x, y, z'
'-x, y+1/2, -z'

loop_
_atom_site_label
_atom_site_type_symbol
_atom_site_fract_x
_atom_site_fract_y
_atom_site_fract_z
_atom_site_U_iso_or_equiv
_atom_site_adp_type
_atom_site_occupancy
_atom_site_site_symmetry_order
_atom_site_calc_flag
_atom_site_refinement_flags_posn
_atom_site_refinement_flags_adp
_atom_site_refinement_flags_occupancy
_atom_site_disorder_assembly
_atom_site_disorder_group
P1 P 0.17423(6) 0.27499(9) 0.33579(5) 0.02574(16) Uani 1 1 d . . . . .
O1 O 0.1283(3) 0.0862(3) 0.2749(2) 0.0419(5) Uani 1 1 d . . . . .
O2 O 0.32369(18) 0.3504(3) 0.34623(17) 0.0308(4) Uani 1 1 d . . . . .
O3 O 0.08031(18) 0.4530(3) 0.26233(18) 0.0300(4) Uani 1 1 d . . . . .
C1 C 0.3214(3) 0.5440(4) 0.2930(2) 0.0261(5) Uani 1 1 d . . . . .
C2 C 0.3693(3) 0.5165(3) 0.1870(2) 0.0251(5) Uani 1 1 d . . . . .
H2 H 0.467859 0.462187 0.214131 0.030 Uiso 1 1 calc R U . . .
C3 C 0.3348(3) 0.6931(4) 0.0949(3) 0.0296(6) Uani 1 1 d . . . . .
C4 C 0.1829(3) 0.6045(4) 0.0298(2) 0.0314(5) Uani 1 1 d . . . . .
H4 H 0.135604 0.618521 -0.063974 0.038 Uiso 1 1 calc R U . . .
C5 C 0.0910(3) 0.6618(4) 0.0987(3) 0.0325(6) Uani 1 1 d . . . . .
H5A H -0.002459 0.594823 0.058850 0.039 Uiso 1 1 calc R U . . .
H5B H 0.072710 0.802960 0.088945 0.039 Uiso 1 1 calc R U . . .
C6 C 0.1602(3) 0.6122(4) 0.2396(2) 0.0260(5) Uani 1 1 d . . . . .
H6 H 0.153834 0.728035 0.288330 0.031 Uiso 1 1 calc R U . . .
C7 C 0.4204(3) 0.6671(6) 0.4017(3) 0.0465(8) Uani 1 1 d . . . . .
H7A H 0.418834 0.800886 0.373067 0.070 Uiso 1 1 calc R U . . .
H7B H 0.518072 0.615925 0.432628 0.070 Uiso 1 1 calc R U . . .
H7C H 0.388383 0.664119 0.469759 0.070 Uiso 1 1 calc R U . . .
C8 C 0.2506(3) 0.4037(4) 0.0786(2) 0.0283(5) Uani 1 1 d . . . . .
H8A H 0.284310 0.334892 0.021713 0.034 Uiso 1 1 calc R U . . .
H8B H 0.191856 0.318211 0.106229 0.034 Uiso 1 1 calc R U . . .
C9 C 0.3502(4) 0.9016(4) 0.1421(4) 0.0468(8) Uani 1 1 d . . . . .
H9A H 0.315182 0.990286 0.070027 0.070 Uiso 1 1 calc R U . . .
H9B H 0.451209 0.929055 0.195122 0.070 Uiso 1 1 calc R U . . .
H9C H 0.294058 0.919263 0.191546 0.070 Uiso 1 1 calc R U . . .
C10 C 0.4176(3) 0.6747(4) 0.0123(3) 0.0381(6) Uani 1 1 d . . . . .
H10A H 0.380672 0.769192 -0.056498 0.057 Uiso 1 1 calc R U . . .
H10B H 0.405594 0.543559 -0.022826 0.057 Uiso 1 1 calc R U . . .
H10C H 0.519506 0.699580 0.063547 0.057 Uiso 1 1 calc R U . . .
C11 C 0.1789(6) 0.2864(9) 0.4905(4) 0.0387(5) Uani 0.531(8) 1 d G . P A 1
C12 C 0.1830(6) 0.1186(8) 0.5578(5) 0.0387(5) Uani 0.531(8) 1 d G . P A 1
H12 H 0.188608 -0.004408 0.523587 0.046 Uiso 0.531(8) 1 calc R U P A 1
C13 C 0.1790(5) 0.1308(9) 0.6750(4) 0.0387(5) Uani 0.531(8) 1 d G . P A 1
H13 H 0.181786 0.016073 0.720923 0.046 Uiso 0.531(8) 1 calc R U P A 1
C14 C 0.1708(5) 0.3107(11) 0.7250(3) 0.0387(5) Uani 0.531(8) 1 d G . P A 1
H14 H 0.168050 0.319048 0.805096 0.046 Uiso 0.531(8) 1 calc R U P A 1
C15 C 0.1667(5) 0.4785(9) 0.6578(4) 0.0387(5) Uani 0.531(8) 1 d G . P A 1
H15 H 0.161138 0.601543 0.691935 0.046 Uiso 0.531(8) 1 calc R U P A 1
C16 C 0.1708(6) 0.4664(8) 0.5405(4) 0.0387(5) Uani 0.531(8) 1 d G . P A 1
H16 H 0.167960 0.581065 0.494599 0.046 Uiso 0.531(8) 1 calc R U P A 1
C11A C 0.1753(8) 0.2642(10) 0.4904(5) 0.0387(5) Uani 0.469(8) 1 d G . P A 2
C12A C 0.1979(7) 0.0825(9) 0.5467(5) 0.0387(5) Uani 0.469(8) 1 d G . P A 2
H12A H 0.212042 -0.026934 0.503906 0.046 Uiso 0.469(8) 1 calc R U P A 2
C13A C 0.1998(6) 0.0609(10) 0.6657(5) 0.0387(5) Uani 0.469(8) 1 d G . P A 2
H13A H 0.215310 -0.063277 0.704225 0.046 Uiso 0.469(8) 1 calc R U P A 2
C14A C 0.1792(5) 0.2210(13) 0.7283(4) 0.0387(5) Uani 0.469(8) 1 d G . P A 2
H14A H 0.180491 0.206265 0.809675 0.046 Uiso 0.469(8) 1 calc R U P A 2
C15A C 0.1565(6) 0.4027(11) 0.6720(5) 0.0387(5) Uani 0.469(8) 1 d G . P A 2
H15A H 0.142403 0.512152 0.714806 0.046 Uiso 0.469(8) 1 calc R U P A 2
C16A C 0.1546(7) 0.4243(9) 0.5530(5) 0.0387(5) Uani 0.469(8) 1 d G . P A 2
H16A H 0.139133 0.548499 0.514487 0.046 Uiso 0.469(8) 1 calc R U P A 2

loop_
_atom_site_aniso_label
_atom_site_aniso_U_11
_atom_site_aniso_U_22
_atom_site_aniso_U_33
_atom_site_aniso_U_23
_atom_site_aniso_U_13
_atom_site_aniso_U_12
P1 0.0283(3) 0.0264(3) 0.0249(3) -0.0004(3) 0.0135(2) 0.0039(3)
O1 0.0656(14) 0.0282(10) 0.0456(12) -0.0051(9) 0.0368(11) -0.0046(10)
O2 0.0239(8) 0.0371(9) 0.0326(9) 0.0105(8) 0.0130(7) 0.0098(7)
O3 0.0206(8) 0.0315(10) 0.0354(9) 0.0019(8) 0.0091(7) 0.0023(7)
C1 0.0212(11) 0.0271(12) 0.0268(12) -0.0034(10) 0.0069(9) -0.0003(9)
C2 0.0244(11) 0.0225(11) 0.0273(11) -0.0020(9) 0.0098(9) 0.0013(9)
C3 0.0370(14) 0.0194(11) 0.0352(14) 0.0011(10) 0.0179(12) 0.0018(10)
C4 0.0354(13) 0.0278(13) 0.0258(12) 0.0013(10) 0.0077(10) 0.0056(11)
C5 0.0292(12) 0.0284(13) 0.0349(14) 0.0050(10) 0.0087(11) 0.0092(10)
C6 0.0256(11) 0.0198(10) 0.0316(12) -0.0046(9) 0.0109(9) 0.0022(9)
C7 0.0326(14) 0.070(2) 0.0338(14) -0.0220(15) 0.0111(12) -0.0165(15)
C8 0.0349(13) 0.0217(11) 0.0251(11) -0.0036(10) 0.0096(10) -0.0001(10)
C9 0.066(2) 0.0212(13) 0.068(2) -0.0067(14) 0.0429(18) -0.0043(13)
C10 0.0509(17) 0.0288(13) 0.0421(16) 0.0050(12) 0.0268(14) 0.0030(12)
C11 0.0345(7) 0.0555(16) 0.0307(6) -0.0008(10) 0.0184(5) 0.0008(9)
C12 0.0345(7) 0.0555(16) 0.0307(6) -0.0008(10) 0.0184(5) 0.0008(9)
C13 0.0345(7) 0.0555(16) 0.0307(6) -0.0008(10) 0.0184(5) 0.0008(9)
C14 0.0345(7) 0.0555(16) 0.0307(6) -0.0008(10) 0.0184(5) 0.0008(9)
C15 0.0345(7) 0.0555(16) 0.0307(6) -0.0008(10) 0.0184(5) 0.0008(9)
C16 0.0345(7) 0.0555(16) 0.0307(6) -0.0008(10) 0.0184(5) 0.0008(9)
C11A 0.0345(7) 0.0555(16) 0.0307(6) -0.0008(10) 0.0184(5) 0.0008(9)
C12A 0.0345(7) 0.0555(16) 0.0307(6) -0.0008(10) 0.0184(5) 0.0008(9)
C13A 0.0345(7) 0.0555(16) 0.0307(6) -0.0008(10) 0.0184(5) 0.0008(9)
C14A 0.0345(7) 0.0555(16) 0.0307(6) -0.0008(10) 0.0184(5) 0.0008(9)
C15A 0.0345(7) 0.0555(16) 0.0307(6) -0.0008(10) 0.0184(5) 0.0008(9)
C16A 0.0345(7) 0.0555(16) 0.0307(6) -0.0008(10) 0.0184(5) 0.0008(9)

loop_
_atom_type_symbol
_atom_type_description
_atom_type_scat_dispersion_real
_atom_type_scat_dispersion_imag
_atom_type_scat_source
C C 0.0033 0.0016 'International Tables Vol C Tables 4.2.6.8 and 6.1.1.4'
H H 0.0000 0.0000 'International Tables Vol C Tables 4.2.6.8 and 6.1.1.4'
O O 0.0106 0.0060 'International Tables Vol C Tables 4.2.6.8 and 6.1.1.4'
P P 0.1023 0.0942 'International Tables Vol C Tables 4.2.6.8 and 6.1.1.4'

loop_
_geom_angle_atom_site_label_1
_geom_angle_atom_site_label_2
_geom_angle_atom_site_label_3
_geom_angle
_geom_angle_site_symmetry_1
_geom_angle_site_symmetry_3
_geom_angle_publ_flag
O1 P1 O3 115.42(12) . . ?
O1 P1 O2 115.87(11) . . ?
O3 P1 O2 98.06(10) . . ?
O1 P1 C11 113.4(2) . . ?
O3 P1 C11 105.5(2) . . ?
O2 P1 C11 107.1(2) . . ?
O1 P1 C11A 108.4(2) . . ?
O3 P1 C11A 108.9(2) . . ?
O2 P1 C11A 109.8(2) . . ?
C1 O2 P1 115.10(15) . . ?
C6 O3 P1 114.95(15) . . ?
O2 C1 C7 105.6(2) . . ?
O2 C1 C2 106.10(19) . . ?
C7 C1 C2 114.8(2) . . ?
O2 C1 C6 105.44(19) . . ?
C7 C1 C6 113.0(2) . . ?
C2 C1 C6 111.00(19) . . ?
C1 C2 C8 108.3(2) . . ?
C1 C2 C3 113.9(2) . . ?
C8 C2 C3 87.44(19) . . ?
C9 C3 C10 107.7(2) . . ?
C9 C3 C4 118.7(2) . . ?
C10 C3 C4 111.6(2) . . ?
C9 C3 C2 121.8(2) . . ?
C10 C3 C2 110.0(2) . . ?
C4 C3 C2 85.51(18) . . ?
C5 C4 C8 108.6(2) . . ?
C5 C4 C3 111.0(2) . . ?
C8 C4 C3 88.10(19) . . ?
C4 C5 C6 113.3(2) . . ?
O3 C6 C5 108.6(2) . . ?
O3 C6 C1 106.35(19) . . ?
C5 C6 C1 115.5(2) . . ?
C4 C8 C2 86.02(18) . . ?
C12 C11 C16 120.0 . . ?
C12 C11 P1 121.0(3) . . ?
C16 C11 P1 118.9(3) . . ?
C11 C12 C13 120.0 . . ?
C12 C13 C14 120.0 . . ?
C15 C14 C13 120.0 . . ?
C16 C15 C14 120.0 . . ?
C15 C16 C11 120.0 . . ?
C12A C11A C16A 120.0 . . ?
C12A C11A P1 116.2(3) . . ?
C16A C11A P1 123.8(3) . . ?
C13A C12A C11A 120.0 . . ?
C12A C13A C14A 120.0 . . ?
C13A C14A C15A 120.0 . . ?
C16A C15A C14A 120.0 . . ?
C15A C16A C11A 120.0 . . ?

loop_
_geom_bond_atom_site_label_1
_geom_bond_atom_site_label_2
_geom_bond_distance
_geom_bond_site_symmetry_2
_geom_bond_publ_flag
P1 O1 1.465(2) . ?
P1 O3 1.5767(19) . ?
P1 O2 1.5781(19) . ?
P1 C11 1.790(3) . ?
P1 C11A 1.803(4) . ?
O2 C1 1.470(3) . ?
O3 C6 1.461(3) . ?
C1 C7 1.513(3) . ?
C1 C2 1.524(3) . ?
C1 C6 1.579(3) . ?
C2 C8 1.551(3) . ?
C2 C3 1.565(3) . ?
C3 C9 1.525(4) . ?
C3 C10 1.536(4) . ?
C3 C4 1.549(4) . ?
C4 C5 1.527(4) . ?
C4 C8 1.548(3) . ?
C5 C6 1.534(4) . ?
C11 C12 1.3900 . ?
C11 C16 1.3900 . ?
C12 C13 1.3900 . ?
C13 C14 1.3900 . ?
C14 C15 1.3900 . ?
C15 C16 1.3900 . ?
C11A C12A 1.3900 . ?
C11A C16A 1.3900 . ?
C12A C13A 1.3900 . ?
C13A C14A 1.3900 . ?
C14A C15A 1.3900 . ?
C15A C16A 1.3900 . ?
